data_2209262
loop_
_publ_author_name
'Adriana Lages'
'N\'ubia Boechat'
'W. Bruce Kover'
'Solange M. S. V. Wardell'
'Janet M. S. Skakle'

_publ_section_title
;
 1-(4-Nitrobenzoyl)thiosemicarbazide monohydrate: a three-dimensional
 hydrogen-bonded framework structure
;
_journal_coeditor_code LH2086
_journal_issue 6
_journal_name_full 'Acta Crystallographica Section E'
_journal_page_first o2563
_journal_page_last o2565
_journal_paper_doi 10.1107/S1600536806019301
_journal_volume 62
_journal_year 2006
_chemical_formula_iupac 'C8 H8 N4 O3 S, H2 O'
_chemical_formula_moiety 'C8 H8 N4 O3 S, H2 O'
_chemical_formula_sum 'C8 H10 N4 O4 S'
_chemical_formula_weight 258.26
_chemical_name_systematic
;
1-(4-Nitrobenzoyl)thiosemicarbazide monohydrate
;
_space_group_IT_number 2
_symmetry_cell_setting triclinic
_symmetry_space_group_name_Hall '-P 1'
_symmetry_space_group_name_H-M 'P -1'
_atom_sites_solution_hydrogens difmap
_atom_sites_solution_primary direct
_atom_sites_solution_secondary difmap
_audit_creation_method SHELXL-97
_cell_angle_alpha 75.9684(16)
_cell_angle_beta 85.112(2)
_cell_angle_gamma 88.903(2)
_cell_formula_units_Z 2
_cell_length_a 6.0621(2)
_cell_length_b 7.3991(3)
_cell_length_c 12.2661(5)
_cell_measurement_reflns_used 2242
_cell_measurement_temperature 120(2)
_cell_measurement_theta_max 27.48
_cell_measurement_theta_min 2.91
_cell_volume 531.83(4)
_computing_cell_refinement 'DENZO (Otwinowski & Minor, 1997) and COLLECT'
_computing_data_collection 'COLLECT (Hooft, 1998)'
_computing_data_reduction 'DENZO and COLLECT'
_computing_molecular_graphics 'ORTEP-3 for Windows (Farrugia, 1997)'
_computing_publication_material 'CIFTAB (Sheldrick, 1997)'
_computing_structure_refinement 'OSCAIL and SHELXL97 (Sheldrick, 1997)'
_computing_structure_solution 'OSCAIL (McArdle, 2003) and SHELXS97 (Sheldrick, 1997)'
_diffrn_ambient_temperature 120(2)
_diffrn_detector_area_resol_mean 9.091
_diffrn_measured_fraction_theta_full 0.995
_diffrn_measured_fraction_theta_max 0.978
_diffrn_measurement_device_type
;
Bruker--Nonius KappaCCD
;
_diffrn_measurement_method '\f and \w'
_diffrn_radiation_monochromator '10 cm confocal mirrors'
_diffrn_radiation_source 'Bruker--Nonius KappaCCD'
_diffrn_radiation_type MoK\a
_diffrn_radiation_wavelength 0.71073
_diffrn_reflns_av_R_equivalents 0.0282
_diffrn_reflns_av_sigmaI/netI 0.0261
_diffrn_reflns_limit_h_max 7
_diffrn_reflns_limit_h_min -7
_diffrn_reflns_limit_k_max 9
_diffrn_reflns_limit_k_min -9
_diffrn_reflns_limit_l_max 15
_diffrn_reflns_limit_l_min -15
_diffrn_reflns_number 8670
_diffrn_reflns_theta_full 27.63
_diffrn_reflns_theta_max 27.63
_diffrn_reflns_theta_min 3.37
_diffrn_standards_decay_% 0
_diffrn_standards_number 0
_exptl_absorpt_coefficient_mu 0.315
_exptl_absorpt_correction_T_max 0.92813
_exptl_absorpt_correction_T_min 0.68772
_exptl_absorpt_correction_type multi-scan
_exptl_absorpt_process_details '(SADABS; Sheldrick, 2003)'
_exptl_crystal_colour 'pale yellow'
_exptl_crystal_density_diffrn 1.613
_exptl_crystal_density_method 'not measured'
_exptl_crystal_description slab
_exptl_crystal_F_000 268
_exptl_crystal_size_max 0.45
_exptl_crystal_size_mid 0.45
_exptl_crystal_size_min 0.10
_refine_diff_density_max 0.369
_refine_diff_density_min -0.384
_refine_ls_extinction_method none
_refine_ls_goodness_of_fit_ref 1.124
_refine_ls_hydrogen_treatment mixed
_refine_ls_matrix_type full
_refine_ls_number_parameters 172
_refine_ls_number_reflns 2425
_refine_ls_number_restraints 0
_refine_ls_restrained_S_all 1.124
_refine_ls_R_factor_all 0.0362
_refine_ls_R_factor_gt 0.0310
_refine_ls_shift/su_max 0.000
_refine_ls_shift/su_mean 0.000
_refine_ls_structure_factor_coef Fsqd
_refine_ls_weighting_details 'w=1/[\s^2^(Fo^2^)+(0.0474P)^2^+0.2095P] where P=(Fo^2^+2Fc^2^)/3'
_refine_ls_weighting_scheme calc
_refine_ls_wR_factor_gt 0.0881
_refine_ls_wR_factor_ref 0.0912
_reflns_number_gt 2178
_reflns_number_total 2425
_reflns_threshold_expression I>2\s(I)
_cod_data_source_file lh2086.cif
_cod_data_source_block I
_cod_database_code 2209262
_cod_database_fobs_code 2209262

loop_
_symmetry_equiv_pos_as_xyz
'x, y, z'
'-x, -y, -z'

loop_
_atom_site_type_symbol
_atom_site_label
_atom_site_fract_x
_atom_site_fract_y
_atom_site_fract_z
_atom_site_U_iso_or_equiv
_atom_site_adp_type
_atom_site_calc_flag
_atom_site_refinement_flags
_atom_site_occupancy
C C1 0.4146(2) 0.75286(19) 0.39533(11) 0.0124(3) Uani d . 1
C C2 0.6269(2) 0.82803(19) 0.38368(11) 0.0145(3) Uani d . 1
H H2 0.6979 0.8770 0.3106 0.019 Uiso calc R 1
C C3 0.7348(2) 0.83152(19) 0.47840(12) 0.0141(3) Uani d . 1
H H3 0.8784 0.8843 0.4714 0.018 Uiso calc R 1
C C4 0.6275(2) 0.75598(19) 0.58338(11) 0.0129(3) Uani d . 1
C C5 0.4188(2) 0.67728(19) 0.59826(12) 0.0143(3) Uani d . 1
H H5 0.3507 0.6251 0.6716 0.019 Uiso calc R 1
C C6 0.3118(2) 0.67690(19) 0.50267(12) 0.0134(3) Uani d . 1
H H6 0.1677 0.6247 0.5103 0.017 Uiso calc R 1
N N4 0.74170(19) 0.75903(17) 0.68434(10) 0.0156(3) Uani d . 1
O O41 0.90680(19) 0.85720(17) 0.67255(9) 0.0266(3) Uani d . 1
O O42 0.66489(18) 0.66376(17) 0.77561(9) 0.0242(3) Uani d . 1
C C7 0.2872(2) 0.74619(19) 0.29655(11) 0.0128(3) Uani d . 1
O O7 0.11625(16) 0.65565(15) 0.30868(9) 0.0186(2) Uani d . 1
N N7 0.3713(2) 0.84764(17) 0.19467(10) 0.0142(3) Uani d . 1
H H7 0.476(3) 0.921(3) 0.1890(15) 0.018 Uiso d . 1
N N8 0.2502(2) 0.86376(18) 0.10162(10) 0.0156(3) Uani d . 1
H H8 0.133(3) 0.930(3) 0.0979(15) 0.020 Uiso d . 1
C C8 0.3325(2) 0.80758(19) 0.01032(11) 0.0131(3) Uani d . 1
N N9 0.5224(2) 0.71739(18) 0.01309(11) 0.0177(3) Uani d . 1
H H9A 0.574(3) 0.684(3) -0.0449(17) 0.023 Uiso d . 1
H H9B 0.598(3) 0.689(3) 0.0745(17) 0.023 Uiso d . 1
S S1 0.18825(6) 0.85785(5) -0.10755(3) 0.01538(12) Uani d . 1
O O1W 0.83048(19) 0.56199(16) 0.16378(10) 0.0208(2) Uani d . 1
H H1WA 0.932(3) 0.595(3) 0.1938(17) 0.027 Uiso d . 1
H H1WA 0.867(3) 0.468(3) 0.1476(17) 0.027 Uiso d . 1

loop_
_atom_site_aniso_label
_atom_site_aniso_U_11
_atom_site_aniso_U_22
_atom_site_aniso_U_33
_atom_site_aniso_U_12
_atom_site_aniso_U_13
_atom_site_aniso_U_23
C1 0.0146(6) 0.0122(6) 0.0116(6) 0.0024(5) -0.0043(5) -0.0042(5)
C2 0.0157(7) 0.0159(7) 0.0109(6) -0.0004(5) -0.0020(5) -0.0008(5)
C3 0.0125(6) 0.0145(7) 0.0157(7) -0.0013(5) -0.0033(5) -0.0032(5)
C4 0.0162(7) 0.0135(6) 0.0107(6) 0.0035(5) -0.0054(5) -0.0053(5)
C5 0.0160(7) 0.0153(7) 0.0115(6) 0.0015(5) -0.0006(5) -0.0033(5)
C6 0.0120(6) 0.0137(6) 0.0146(7) 0.0004(5) -0.0014(5) -0.0035(5)
N4 0.0160(6) 0.0195(6) 0.0134(6) 0.0036(5) -0.0042(4) -0.0071(5)
O41 0.0258(6) 0.0332(7) 0.0223(6) -0.0090(5) -0.0111(4) -0.0060(5)
O42 0.0260(6) 0.0371(7) 0.0093(5) -0.0008(5) -0.0023(4) -0.0049(5)
C7 0.0137(6) 0.0138(6) 0.0119(6) 0.0029(5) -0.0029(5) -0.0049(5)
O7 0.0153(5) 0.0252(6) 0.0158(5) -0.0047(4) -0.0040(4) -0.0046(4)
N7 0.0136(6) 0.0192(6) 0.0107(6) -0.0024(5) -0.0044(4) -0.0040(5)
N8 0.0151(6) 0.0218(6) 0.0111(6) 0.0038(5) -0.0067(4) -0.0050(5)
C8 0.0157(7) 0.0116(6) 0.0112(6) -0.0032(5) -0.0021(5) -0.0009(5)
N9 0.0192(6) 0.0238(7) 0.0121(6) 0.0066(5) -0.0059(5) -0.0071(5)
S1 0.0180(2) 0.0187(2) 0.01036(19) 0.00160(13) -0.00624(13) -0.00371(13)
O1W 0.0208(6) 0.0193(6) 0.0236(6) -0.0006(4) -0.0108(4) -0.0047(5)

loop_
_atom_type_symbol
_atom_type_description
_atom_type_scat_dispersion_real
_atom_type_scat_dispersion_imag
_atom_type_scat_source
C C 0.0033 0.0016 'International Tables Vol C Tables 4.2.6.8 and 6.1.1.4'
H H 0.0000 0.0000 'International Tables Vol C Tables 4.2.6.8 and 6.1.1.4'
N N 0.0061 0.0033 'International Tables Vol C Tables 4.2.6.8 and 6.1.1.4'
O O 0.0106 0.0060 'International Tables Vol C Tables 4.2.6.8 and 6.1.1.4'
S S 0.1246 0.1234 'International Tables Vol C Tables 4.2.6.8 and 6.1.1.4'

loop_
_geom_angle_atom_site_label_1
_geom_angle_atom_site_label_2
_geom_angle_atom_site_label_3
_geom_angle
C2 C1 C6 120.01(12)
C2 C1 C7 123.07(12)
C6 C1 C7 116.92(12)
C3 C2 C1 120.21(12)
C3 C2 H2 119.9
C1 C2 H2 119.9
C4 C3 C2 118.22(12)
C4 C3 H3 120.9
C2 C3 H3 120.9
C5 C4 C3 123.23(13)
C5 C4 N4 118.35(12)
C3 C4 N4 118.42(12)
C4 C5 C6 117.89(13)
C4 C5 H5 121.1
C6 C5 H5 121.1
C5 C6 C1 120.44(13)
C5 C6 H6 119.8
C1 C6 H6 119.8
O41 N4 O42 123.78(12)
O41 N4 C4 118.21(11)
O42 N4 C4 118.00(12)
O7 C7 N7 122.55(12)
O7 C7 C1 121.35(12)
N7 C7 C1 116.10(12)
C7 N7 N8 119.14(12)
C7 N7 H7 121.3(12)
N8 N7 H7 117.8(13)
C8 N8 N7 121.51(12)
C8 N8 H8 119.3(12)
N7 N8 H8 118.1(12)
N9 C8 N8 119.39(13)
N9 C8 S1 121.85(11)
N8 C8 S1 118.75(10)
C8 N9 H9A 118.7(13)
C8 N9 H9B 122.6(12)
H9A N9 H9B 118.7(17)
H1WA O1W H1WA 107(2)

loop_
_geom_bond_atom_site_label_1
_geom_bond_atom_site_label_2
_geom_bond_distance
C1 C2 1.3943(19)
C1 C6 1.3973(19)
C1 C7 1.5022(18)
C2 C3 1.3867(19)
C2 H2 0.9500
C3 C4 1.3840(19)
C3 H3 0.9500
C4 C5 1.382(2)
C4 N4 1.4742(17)
C5 C6 1.3882(19)
C5 H5 0.9500
C6 H6 0.9500
N4 O41 1.2257(16)
N4 O42 1.2281(16)
C7 O7 1.2234(17)
C7 N7 1.3551(18)
N7 N8 1.3890(16)
N7 H7 0.831(19)
N8 C8 1.3411(18)
N8 H8 0.854(19)
C8 N9 1.3180(18)
C8 S1 1.7135(14)
N9 H9A 0.84(2)
N9 H9B 0.89(2)
O1W H1WA 0.81(2)
O1W H1WA 0.79(2)

loop_
_geom_hbond_atom_site_label_D
_geom_hbond_atom_site_label_H
_geom_hbond_atom_site_label_A
_geom_hbond_site_symmetry_A
_geom_hbond_distance_DH
_geom_hbond_distance_HA
_geom_hbond_distance_DA
_geom_hbond_angle_DHA
O1W H1WA S1 2_665 0.79(2) 2.61(2) 3.3472(13) 156.5(18)
O1W H1WA O7 1_655 0.81(2) 2.01(2) 2.7944(15) 162.7(19)
N7 H7 S1 2_675 0.831(19) 2.608(19) 3.4096(13) 162.4(16)
N8 H8 S1 2_575 0.854(19) 2.49(2) 3.3382(13) 172.0(16)
N9 H9A O42 1_554 0.84(2) 2.26(2) 3.0834(17) 164.8(18)
N9 H9B O1W . 0.89(2) 1.94(2) 2.7754(16) 153.8(17)

loop_
_geom_torsion_atom_site_label_1
_geom_torsion_atom_site_label_2
_geom_torsion_atom_site_label_3
_geom_torsion_atom_site_label_4
_geom_torsion
C6 C1 C2 C3 -1.5(2)
C7 C1 C2 C3 179.39(12)
C1 C2 C3 C4 1.1(2)
C2 C3 C4 C5 0.1(2)
C2 C3 C4 N4 179.88(12)
C3 C4 C5 C6 -0.9(2)
N4 C4 C5 C6 179.33(11)
C4 C5 C6 C1 0.5(2)
C2 C1 C6 C5 0.6(2)
C7 C1 C6 C5 179.85(12)
C5 C4 N4 O41 -167.02(13)
C3 C4 N4 O41 13.16(19)
C5 C4 N4 O42 12.54(18)
C3 C4 N4 O42 -167.28(13)
C2 C1 C7 O7 169.10(13)
C6 C1 C7 O7 -10.07(19)
C2 C1 C7 N7 -11.73(19)
C6 C1 C7 N7 169.10(12)
O7 C7 N7 N8 5.9(2)
C1 C7 N7 N8 -173.27(11)
C7 N7 N8 C8 -121.29(15)
N7 N8 C8 N9 7.2(2)
N7 N8 C8 S1 -172.06(10)

loop_
_cod_related_entry_id
_cod_related_entry_database
_cod_related_entry_code
1 ChemSpider 21128130
